data_4350023
loop_
_publ_author_name
'Litvinova, Yulia M.'
'Gayfulin, Yakov M.'
'van Leusen, Jan'
'Samsonenko, Denis G.'
'Lazarenko, Vladimir A.'
'Zubavichus, Yan V.'
'K\"ogerler, Paul'
'Mironov, Yuri V.'

_publ_section_title
;
 Metal--organic frameworks based on polynuclear lanthanide complexes and
 octahedral rhenium clusters
;
_journal_issue 6
_journal_name_full 'Inorganic Chemistry Frontiers'
_journal_page_first 1518
_journal_paper_doi 10.1039/C9QI00339H
_journal_volume 6
_journal_year 2019
_chemical_formula_sum 'C30 H42 Gd4 N10 O23 Re6 S8'
_chemical_formula_weight 2913.41
_space_group_crystal_system monoclinic
_space_group_IT_number 14
_space_group_name_Hall '-P 2yn'
_space_group_name_H-M_alt 'P 1 21/n 1'
_atom_sites_solution_hydrogens geom
_atom_sites_solution_primary dual
_atom_sites_solution_secondary difmap
_audit_creation_method SHELXL-2018/3
_audit_update_record
;
2019-03-20 deposited with the CCDC.	2019-05-06 downloaded from the CCDC.
;
_cell_angle_alpha 90
_cell_angle_beta 110.903(3)
_cell_angle_gamma 90
_cell_formula_units_Z 4
_cell_length_a 22.6751(9)
_cell_length_b 12.4275(6)
_cell_length_c 23.6074(10)
_cell_measurement_reflns_used 3350
_cell_measurement_temperature 100(2)
_cell_measurement_theta_max 28.10
_cell_measurement_theta_min 3.50
_cell_volume 6214.6(5)
_computing_cell_refinement 'iMosflm (Battye et al., 2011)'
_computing_data_collection 'Marccd (Doyle, 2011)'
_computing_data_reduction 'iMosflm (Battye et al., 2011)'
_computing_molecular_graphics 'ShelXle (H\"ubschle, 2011)'
_computing_publication_material 'CIFTAB (Sheldrick, 2015)'
_computing_structure_refinement 'SHELXL-2018 (Sheldrick, 2015)'
_computing_structure_solution 'SHELXT-2018 (Sheldrick, 2015)'
_diffrn_ambient_temperature 100(2)
_diffrn_measured_fraction_theta_full 0.998
_diffrn_measured_fraction_theta_max 0.998
_diffrn_measurement_device_type 'Rayonix SX-165 CCD'
_diffrn_measurement_method '\f scan'
_diffrn_radiation_monochromator 'Double Crystal Monochromator'
_diffrn_radiation_source synchrotron
_diffrn_radiation_type synchrotron
_diffrn_radiation_wavelength 0.80246
_diffrn_reflns_av_R_equivalents 0.0730
_diffrn_reflns_av_unetI/netI 0.0568
_diffrn_reflns_Laue_measured_fraction_full 0.998
_diffrn_reflns_Laue_measured_fraction_max 0.998
_diffrn_reflns_limit_h_max 26
_diffrn_reflns_limit_h_min -27
_diffrn_reflns_limit_k_max 15
_diffrn_reflns_limit_k_min -15
_diffrn_reflns_limit_l_max 28
_diffrn_reflns_limit_l_min -29
_diffrn_reflns_number 62471
_diffrn_reflns_point_group_measured_fraction_full 0.998
_diffrn_reflns_point_group_measured_fraction_max 0.998
_diffrn_reflns_theta_full 29.000
_diffrn_reflns_theta_max 29.693
_diffrn_reflns_theta_min 2.759
_diffrn_source synchrotron
_exptl_absorpt_coefficient_mu 22.162
_exptl_absorpt_correction_T_max 0.350
_exptl_absorpt_correction_T_min 0.290
_exptl_absorpt_correction_type multi-scan
_exptl_absorpt_process_details 'Scala (Evans, 2006)'
_exptl_crystal_colour orange
_exptl_crystal_density_diffrn 3.114
_exptl_crystal_description stick
_exptl_crystal_F_000 5240
_exptl_crystal_size_max 0.20
_exptl_crystal_size_mid 0.05
_exptl_crystal_size_min 0.05
_refine_diff_density_max 1.829
_refine_diff_density_min -2.388
_refine_diff_density_rms 0.309
_refine_ls_extinction_method none
_refine_ls_goodness_of_fit_ref 1.033
_refine_ls_hydrogen_treatment constr
_refine_ls_matrix_type full
_refine_ls_number_parameters 948
_refine_ls_number_reflns 12222
_refine_ls_number_restraints 704
_refine_ls_restrained_S_all 1.013
_refine_ls_R_factor_all 0.0432
_refine_ls_R_factor_gt 0.0382
_refine_ls_shift/su_max 0.002
_refine_ls_shift/su_mean 0.000
_refine_ls_structure_factor_coef Fsqd
_refine_ls_weighting_details 'w=1/[\s^2^(Fo^2^)+(0.0476P)^2^+81.3400P] where P=(Fo^2^+2Fc^2^)/3'
_refine_ls_weighting_scheme calc
_refine_ls_wR_factor_gt 0.0986
_refine_ls_wR_factor_ref 0.1011
_reflns_Friedel_coverage 0.000
_reflns_number_gt 10986
_reflns_number_total 12222
_reflns_threshold_expression 'I > 2\s(I)'
_cod_data_source_file c9qi00339h2.cif
_cod_data_source_block lit83gd
_cod_original_sg_symbol_H-M 'P 21/n'
_cod_database_code 4350023
_shelx_shelxl_version_number 2018/3
_shelx_space_group_comment
;
The symmetry employed for this shelxl refinement is uniquely defined
by the following loop, which should always be used as a source of
symmetry information in preference to the above space-group names.
They are only intended as comments.
;
_shelx_estimated_absorpt_t_min 0.095
_shelx_estimated_absorpt_t_max 0.404

loop_
_space_group_symop_operation_xyz
'x, y, z'
'-x+1/2, y+1/2, -z+1/2'
'-x, -y, -z'
'x-1/2, -y-1/2, z-1/2'

loop_
_atom_site_label
_atom_site_type_symbol
_atom_site_fract_x
_atom_site_fract_y
_atom_site_fract_z
_atom_site_U_iso_or_equiv
_atom_site_adp_type
_atom_site_occupancy
_atom_site_site_symmetry_order
_atom_site_calc_flag
_atom_site_refinement_flags_posn
_atom_site_refinement_flags_adp
_atom_site_refinement_flags_occupancy
_atom_site_disorder_assembly
_atom_site_disorder_group
Re1 Re 0.31000(2) 1.09172(3) 0.57260(2) 0.01219(8) Uani 1 1 d . . . . .
Re2 Re 0.33100(2) 1.29631(3) 0.58875(2) 0.01262(9) Uani 1 1 d . . . . .
Re3 Re 0.23164(2) 1.33744(3) 0.49392(2) 0.01284(9) Uani 1 1 d . . . . .
Re4 Re 0.21091(2) 1.13172(3) 0.47755(2) 0.01240(9) Uani 1 1 d . . . . .
Re5 Re 0.31981(2) 1.21098(3) 0.48532(2) 0.01264(8) Uani 1 1 d . . . . .
Re6 Re 0.22207(2) 1.21872(3) 0.58098(2) 0.01211(8) Uani 1 1 d . . . . .
S1 S 0.40759(10) 1.17344(19) 0.57672(10) 0.0163(4) Uani 1 1 d . . . . .
S2 S 0.33518(10) 1.40081(18) 0.50481(10) 0.0176(4) Uani 1 1 d . . . . .
S3 S 0.22428(11) 1.24725(19) 0.40133(10) 0.0176(4) Uani 1 1 d . . . . .
S4 S 0.29678(10) 1.02118(18) 0.47394(10) 0.0172(4) Uani 1 1 d . . . . .
S5 S 0.31773(10) 1.18186(19) 0.66497(9) 0.0165(4) Uani 1 1 d . . . . .
S6 S 0.24627(10) 1.40748(18) 0.59301(10) 0.0171(4) Uani 1 1 d . . . . .
S7 S 0.13440(10) 1.25428(19) 0.48940(10) 0.0171(4) Uani 1 1 d . . . . .
S8 S 0.20610(10) 1.02880(18) 0.56203(10) 0.0162(4) Uani 1 1 d . . . . .
C1 C 0.3542(4) 0.9533(8) 0.6220(4) 0.0196(19) Uani 1 1 d . . . . .
N1 N 0.3771(4) 0.8819(7) 0.6535(3) 0.0197(17) Uani 1 1 d . . . . .
C2 C 0.4006(4) 1.3874(8) 0.6542(4) 0.0176(19) Uani 1 1 d . . . . .
N2 N 0.4387(4) 1.4335(7) 0.6921(4) 0.0222(17) Uani 1 1 d . . . . .
C3 C 0.1852(4) 1.4806(8) 0.4494(4) 0.021(2) Uani 1 1 d . . . . .
N3 N 0.1591(4) 1.5557(7) 0.4258(3) 0.0202(17) Uani 1 1 d . . . . .
C4 C 0.1408(4) 1.0385(7) 0.4134(4) 0.0177(19) Uani 1 1 d . . . . .
N4 N 0.0998(4) 0.9925(7) 0.3773(4) 0.0228(18) Uani 1 1 d . . . . .
C5 C 0.3788(4) 1.2153(8) 0.4321(4) 0.021(2) Uani 1 1 d . . . . .
N5 N 0.4103(4) 1.2232(7) 0.4037(4) 0.0270(19) Uani 1 1 d . . . . .
C6 C 0.1648(5) 1.2274(8) 0.6354(4) 0.023(2) Uani 1 1 d . . . . .
N6 N 0.1360(4) 1.2361(8) 0.6662(4) 0.028(2) Uani 1 1 d . . . . .
Gd1 Gd 0.40653(2) 0.77058(4) 0.74826(2) 0.02000(11) Uani 1 1 d . . . . .
Gd2 Gd 0.51175(2) 0.53461(3) 0.77947(2) 0.01418(10) Uani 1 1 d . . . . .
Gd3 Gd 0.53687(2) 0.75376(4) 0.67629(2) 0.01615(10) Uani 1 1 d . . . . .
Gd4 Gd 0.58669(2) 0.81000(4) 0.84405(2) 0.01927(11) Uani 1 1 d D . . . .
O1 O 0.4591(3) 0.6585(5) 0.6999(3) 0.0161(13) Uani 1 1 d . . . . .
H1 H 0.428827 0.621299 0.663614 0.019 Uiso 1 1 calc R U . . .
O2 O 0.4950(3) 0.6958(5) 0.8274(3) 0.0137(12) Uani 1 1 d . . . . .
H2 H 0.486291 0.681499 0.865398 0.016 Uiso 1 1 calc R U . . .
O3 O 0.5047(3) 0.8484(5) 0.7474(3) 0.0195(14) Uani 1 1 d . . . . .
H3 H 0.500502 0.927306 0.738637 0.023 Uiso 1 1 calc R U . . .
O4 O 0.5824(3) 0.6719(5) 0.7756(3) 0.0164(13) Uani 1 1 d . . . . .
H4 H 0.625421 0.642234 0.782343 0.020 Uiso 1 1 calc R U . . .
O1M O 0.3234(6) 0.6662(12) 0.6584(8) 0.051(4) Uani 0.613(10) 1 d . U P A 1
O2M O 0.5188(5) 0.3384(8) 0.8089(5) 0.066(3) Uani 1 1 d . U . . .
O3M O 0.4513(4) 0.7287(9) 0.5799(4) 0.052(3) Uani 1 1 d . . . . .
O4M O 0.5175(4) 0.9394(7) 0.6388(4) 0.042(2) Uani 1 1 d . . . . .
O5M O 0.6906(5) 0.7209(10) 0.8854(6) 0.033(3) Uani 0.694(10) 1 d . U P B 1
O5M' O 0.6951(11) 0.769(2) 0.8633(13) 0.025(4) Uani 0.306(10) 1 d . U P B 2
O6M O 0.6042(4) 0.7264(7) 0.9404(3) 0.040(2) Uani 1 1 d . . . . .
O1A O 0.1135(7) 1.0707(11) 0.7400(6) 0.042(3) Uani 0.613(10) 1 d D U P A 1
O2A O 0.0594(6) 0.9556(11) 0.6686(7) 0.045(3) Uani 0.613(10) 1 d D U P A 1
C1A C 0.1098(7) 0.9949(14) 0.7040(8) 0.038(3) Uani 0.613(10) 1 d D U P A 1
C2A C 0.1711(8) 0.9389(13) 0.7026(10) 0.040(3) Uani 0.613(10) 1 d D U P A 1
C3A C 0.2234(9) 0.9983(17) 0.7259(11) 0.038(3) Uani 0.613(10) 1 d D U P A 1
H3A H 0.220323 1.071245 0.736603 0.046 Uiso 0.613(10) 1 calc R U P A 1
C4A C 0.2828(10) 0.9538(12) 0.7347(17) 0.036(3) Uani 0.613(10) 1 d D U P A 1
H4A H 0.319079 0.998124 0.751090 0.043 Uiso 0.613(10) 1 calc R U P A 1
C5A C 0.1753(9) 0.8386(16) 0.6837(11) 0.043(3) Uani 0.613(10) 1 d D U P A 1
H5A H 0.138699 0.795940 0.665254 0.052 Uiso 0.613(10) 1 calc R U P A 1
C6A C 0.2360(7) 0.7985(16) 0.6922(10) 0.044(3) Uani 0.613(10) 1 d D U P A 1
H6A H 0.238668 0.729024 0.676441 0.052 Uiso 0.613(10) 1 calc R U P A 1
O1A' O 0.1497(10) 1.1190(18) 0.7675(11) 0.050(4) Uani 0.387(10) 1 d D U P A 2
O2A' O 0.0808(9) 1.0091(18) 0.6995(10) 0.039(3) Uani 0.387(10) 1 d D U P A 2
C1A' C 0.1344(11) 1.043(2) 0.7303(14) 0.042(3) Uani 0.387(10) 1 d D U P A 2
C2A' C 0.1880(12) 0.9701(19) 0.7243(16) 0.040(3) Uani 0.387(10) 1 d D U P A 2
C3A' C 0.2436(14) 1.019(3) 0.7366(18) 0.038(3) Uani 0.387(10) 1 d D U P A 2
H3A' H 0.248660 1.093677 0.746823 0.046 Uiso 0.387(10) 1 calc R U P A 2
C4A' C 0.2941(17) 0.9573(16) 0.734(3) 0.036(4) Uani 0.387(10) 1 d D U P A 2
H4A' H 0.333455 0.992292 0.741241 0.043 Uiso 0.387(10) 1 calc R U P A 2
C5A' C 0.1882(15) 0.864(2) 0.7144(17) 0.042(3) Uani 0.387(10) 1 d D U P A 2
H5A' H 0.149222 0.828809 0.708189 0.051 Uiso 0.387(10) 1 calc R U P A 2
C6A' C 0.2367(9) 0.796(2) 0.7115(16) 0.040(4) Uani 0.387(10) 1 d D U P A 2
H6A' H 0.232054 0.721269 0.703884 0.048 Uiso 0.387(10) 1 calc R U P A 2
N1A N 0.2907(4) 0.8512(7) 0.7210(4) 0.0349(19) Uani 1 1 d D U . . .
O1B O 0.4230(3) 0.9272(7) 0.8076(3) 0.0326(17) Uani 1 1 d . U . . .
O2B O 0.5237(4) 0.9384(7) 0.8679(4) 0.0400(19) Uani 1 1 d . U . . .
C1B C 0.4671(5) 0.9607(10) 0.8532(5) 0.033(2) Uani 1 1 d . U . . .
C2B C 0.4489(5) 1.0306(11) 0.8955(6) 0.043(2) Uani 1 1 d . U . . .
C3B C 0.3869(6) 1.0375(11) 0.8928(6) 0.045(3) Uani 1 1 d . U . . .
H3B H 0.354554 0.997399 0.863521 0.054 Uiso 1 1 calc R U . . .
C4B C 0.3730(6) 1.1040(12) 0.9336(7) 0.052(3) Uani 1 1 d . U . . .
H4B H 0.330346 1.110223 0.931059 0.062 Uiso 1 1 calc R U . . .
C5B C 0.4947(6) 1.0910(13) 0.9394(7) 0.057(3) Uani 1 1 d . U . . .
H5B H 0.537466 1.088648 0.941966 0.068 Uiso 1 1 calc R U . . .
C6B C 0.4776(6) 1.1540(14) 0.9788(8) 0.062(3) Uani 1 1 d . U . . .
H6B H 0.509084 1.194725 1.008606 0.075 Uiso 1 1 calc R U . . .
N1B N 0.4173(5) 1.1594(11) 0.9763(6) 0.056(3) Uani 1 1 d . U . . .
O1C O 0.5740(3) 0.4567(6) 0.7308(4) 0.0339(17) Uani 1 1 d . U . . .
O2C O 0.5658(4) 0.5772(7) 0.6570(3) 0.0359(18) Uani 1 1 d . U . . .
C1C C 0.5813(5) 0.4890(10) 0.6830(5) 0.039(2) Uani 1 1 d D U . . .
C2C C 0.6245(5) 0.4189(11) 0.6617(5) 0.046(3) Uani 0.694(10) 1 d D U P B 1
C3C C 0.6347(7) 0.3128(13) 0.6818(7) 0.048(3) Uani 0.694(10) 1 d D U P B 1
H3C H 0.615434 0.284213 0.708234 0.057 Uiso 0.694(10) 1 calc R U P B 1
C4C C 0.6742(7) 0.2503(15) 0.6618(7) 0.052(3) Uani 0.694(10) 1 d D U P B 1
H4C H 0.681419 0.177763 0.675092 0.062 Uiso 0.694(10) 1 calc R U P B 1
C5C C 0.6538(7) 0.4575(15) 0.6230(7) 0.051(3) Uani 0.694(10) 1 d D U P B 1
H5C H 0.647179 0.529718 0.608919 0.061 Uiso 0.694(10) 1 calc R U P B 1
C6C C 0.6928(7) 0.3898(13) 0.6050(8) 0.051(3) Uani 0.694(10) 1 d D U P B 1
H6C H 0.712620 0.416426 0.578606 0.061 Uiso 0.694(10) 1 calc R U P B 1
N1C N 0.7028(6) 0.2873(11) 0.6245(6) 0.051(3) Uani 0.694(10) 1 d D U P B 1
C2C' C 0.6026(7) 0.399(2) 0.6509(9) 0.049(3) Uani 0.306(10) 1 d D U P B 2
C3C' C 0.5967(14) 0.289(2) 0.6588(16) 0.051(4) Uani 0.306(10) 1 d D U P B 2
H3C' H 0.577945 0.264433 0.686542 0.061 Uiso 0.306(10) 1 calc R U P B 2
C4C' C 0.6183(15) 0.215(3) 0.6264(15) 0.054(4) Uani 0.306(10) 1 d D U P B 2
H4C' H 0.613600 0.140986 0.632812 0.064 Uiso 0.306(10) 1 calc R U P B 2
C5C' C 0.6306(14) 0.430(3) 0.6097(14) 0.051(4) Uani 0.306(10) 1 d D U P B 2
H5C' H 0.635763 0.503994 0.602464 0.061 Uiso 0.306(10) 1 calc R U P B 2
C6C' C 0.6508(17) 0.351(3) 0.5792(18) 0.055(4) Uani 0.306(10) 1 d D U P B 2
H6C' H 0.669759 0.373405 0.551273 0.066 Uiso 0.306(10) 1 calc R U P B 2
N1C' N 0.6455(13) 0.244(3) 0.5864(14) 0.057(4) Uani 0.306(10) 1 d D U P B 2
O1D O 0.6356(3) 0.8313(6) 0.7234(3) 0.0282(16) Uani 1 1 d D U . . .
O2D O 0.6399(6) 0.9356(10) 0.8013(5) 0.036(3) Uani 0.694(10) 1 d D U P B 1
O2D' O 0.6215(15) 0.9472(13) 0.7895(10) 0.034(4) Uani 0.306(10) 1 d D U P B 2
C1D C 0.6545(5) 0.9132(9) 0.7572(5) 0.0281(19) Uani 1 1 d . U . . .
C2D C 0.7040(5) 0.9799(8) 0.7465(5) 0.0259(19) Uani 1 1 d . U . . .
C3D C 0.7262(5) 0.9540(9) 0.7000(5) 0.027(2) Uani 1 1 d . U . . .
H3D H 0.708831 0.894920 0.673892 0.032 Uiso 1 1 calc R U . . .
C4D C 0.7731(6) 1.0147(10) 0.6927(6) 0.038(2) Uani 1 1 d . U . . .
H4D H 0.789323 0.994419 0.662315 0.046 Uiso 1 1 calc R U . . .
C5D C 0.7308(6) 1.0677(10) 0.7840(6) 0.042(2) Uani 1 1 d . U . . .
H5D H 0.717601 1.086738 0.816528 0.051 Uiso 1 1 calc R U . . .
C6D C 0.7759(7) 1.1242(11) 0.7725(7) 0.055(3) Uani 1 1 d . U . . .
H6D H 0.794127 1.183819 0.797976 0.066 Uiso 1 1 calc R U . . .
N1D N 0.7970(6) 1.1009(9) 0.7263(6) 0.052(2) Uani 1 1 d . U . . .
O1W O 0.4877(5) 1.0777(8) 0.7195(4) 0.059(3) Uani 1 1 d . . . . .
O2W O 0.5802(6) 1.1429(12) 0.8271(6) 0.043(4) Uani 0.6 1 d . . P . .
O3W O 0.5103(9) 0.5974(15) 0.9505(8) 0.046(4) Uani 0.5 1 d . U P . .
O4W O 0.7397(11) 0.7365(19) 1.0329(11) 0.061(6) Uani 0.5 1 d . U P C 1
O5W O 0.7398(14) 0.722(2) 0.9969(15) 0.084(8) Uani 0.5 1 d . U P D 2
O6W O 0.3390(9) 0.6370(16) 0.5834(10) 0.026(5) Uani 0.387(10) 1 d . U P A 2
O6W' O 0.3291(16) 0.659(3) 0.5534(17) 0.034(8) Uani 0.25 1 d . U P E 3
O7W O 0.0115(12) 0.889(2) 0.5694(11) 0.054(6) Uani 0.4 1 d . U P . .
O8W O 0.5375(16) 0.260(3) 0.5304(15) 0.042(8) Uani 0.25 1 d . U P . .
O9W O 0.4914(16) 0.446(3) 0.5493(16) 0.047(9) Uani 0.25 1 d . U P F 1
O9W' O 0.484(2) 0.542(4) 0.536(2) 0.082(14) Uani 0.25 1 d . U P G 2
O10W O 0.553(2) 0.067(4) 0.4878(19) 0.064(11) Uani 0.25 1 d . U P H 1
O11W O 0.549(2) 0.022(4) 0.543(2) 0.067(12) Uani 0.25 1 d . U P I 2

loop_
_atom_site_aniso_label
_atom_site_aniso_U_11
_atom_site_aniso_U_22
_atom_site_aniso_U_33
_atom_site_aniso_U_23
_atom_site_aniso_U_13
_atom_site_aniso_U_12
Re1 0.01220(16) 0.01457(17) 0.00966(16) 0.00190(12) 0.00374(13) 0.00078(12)
Re2 0.01153(16) 0.01558(18) 0.01072(17) -0.00083(13) 0.00393(13) -0.00156(12)
Re3 0.01194(16) 0.01456(17) 0.01208(17) 0.00240(13) 0.00436(13) 0.00078(12)
Re4 0.01195(16) 0.01551(18) 0.00893(16) -0.00005(12) 0.00274(13) -0.00126(12)
Re5 0.01241(16) 0.01684(18) 0.00983(16) 0.00140(13) 0.00538(13) 0.00063(12)
Re6 0.01142(16) 0.01567(17) 0.01039(16) 0.00012(12) 0.00529(13) -0.00050(12)
S1 0.0113(9) 0.0221(11) 0.0160(10) 0.0027(9) 0.0054(8) 0.0026(8)
S2 0.0177(10) 0.0172(11) 0.0201(11) 0.0035(9) 0.0092(9) -0.0022(8)
S3 0.0205(11) 0.0242(12) 0.0079(9) 0.0045(8) 0.0048(8) 0.0015(9)
S4 0.0203(11) 0.0160(11) 0.0160(10) -0.0032(8) 0.0074(9) 0.0011(8)
S5 0.0178(10) 0.0233(11) 0.0080(9) 0.0012(8) 0.0043(8) -0.0008(9)
S6 0.0161(10) 0.0175(11) 0.0190(11) -0.0031(9) 0.0080(9) -0.0001(8)
S7 0.0102(9) 0.0223(11) 0.0177(11) 0.0018(9) 0.0037(8) 0.0003(8)
S8 0.0159(10) 0.0185(11) 0.0142(10) 0.0028(8) 0.0052(8) -0.0032(8)
C1 0.015(4) 0.028(5) 0.018(4) -0.008(4) 0.008(4) -0.003(4)
N1 0.017(4) 0.026(4) 0.016(4) 0.008(3) 0.006(3) 0.007(3)
C2 0.018(4) 0.022(5) 0.014(4) 0.003(4) 0.008(4) 0.004(4)
N2 0.017(4) 0.020(4) 0.024(4) -0.006(3) 0.000(3) 0.000(3)
C3 0.021(5) 0.024(5) 0.026(5) -0.002(4) 0.020(4) -0.002(4)
N3 0.018(4) 0.023(4) 0.019(4) 0.009(3) 0.006(3) 0.005(3)
C4 0.018(4) 0.021(5) 0.016(4) 0.004(4) 0.009(4) 0.000(4)
N4 0.022(4) 0.024(4) 0.017(4) -0.009(3) 0.001(3) -0.006(3)
C5 0.021(5) 0.025(5) 0.014(4) 0.000(4) 0.002(4) 0.001(4)
N5 0.031(5) 0.035(5) 0.025(4) 0.003(4) 0.022(4) 0.000(4)
C6 0.023(5) 0.028(5) 0.014(4) -0.002(4) 0.000(4) -0.005(4)
N6 0.027(4) 0.046(6) 0.017(4) -0.012(4) 0.015(4) -0.007(4)
Gd1 0.0133(2) 0.0301(3) 0.0194(2) 0.00974(19) 0.00929(18) 0.00863(17)
Gd2 0.01065(19) 0.0157(2) 0.0150(2) 0.00145(16) 0.00300(16) 0.00042(15)
Gd3 0.0139(2) 0.0211(2) 0.0150(2) 0.00054(17) 0.00708(17) -0.00014(16)
Gd4 0.0131(2) 0.0262(2) 0.0203(2) -0.00831(18) 0.00809(17) -0.00342(17)
O1 0.012(3) 0.019(3) 0.017(3) -0.001(3) 0.004(2) -0.001(2)
O2 0.012(3) 0.018(3) 0.013(3) 0.000(2) 0.007(2) 0.000(2)
O3 0.018(3) 0.020(3) 0.025(3) 0.000(3) 0.014(3) 0.003(3)
O4 0.010(3) 0.024(3) 0.017(3) 0.003(3) 0.007(2) 0.003(2)
O1M 0.026(6) 0.044(7) 0.072(8) -0.003(6) 0.005(6) 0.004(5)
O2M 0.058(5) 0.039(5) 0.077(6) 0.025(5) -0.007(5) -0.013(4)
O3M 0.028(4) 0.097(8) 0.027(4) 0.001(5) 0.005(4) -0.006(5)
O4M 0.060(6) 0.038(5) 0.040(5) 0.014(4) 0.034(4) 0.016(4)
O5M 0.020(4) 0.034(7) 0.052(8) -0.010(5) 0.019(5) -0.003(5)
O5M' 0.016(6) 0.025(9) 0.043(9) -0.005(6) 0.023(6) -0.004(6)
O6M 0.045(5) 0.045(5) 0.022(4) -0.009(4) 0.003(4) 0.013(4)
O1A 0.045(6) 0.039(6) 0.053(6) 0.015(5) 0.032(5) 0.021(5)
O2A 0.034(6) 0.041(6) 0.063(7) 0.009(5) 0.021(5) 0.008(5)
C1A 0.034(5) 0.037(5) 0.053(6) 0.017(4) 0.029(5) 0.013(5)
C2A 0.033(5) 0.041(5) 0.051(5) 0.021(4) 0.023(4) 0.014(4)
C3A 0.031(6) 0.040(5) 0.050(5) 0.018(4) 0.023(5) 0.018(5)
C4A 0.033(6) 0.038(5) 0.043(5) 0.019(5) 0.022(6) 0.021(5)
C5A 0.032(5) 0.046(5) 0.054(6) 0.020(5) 0.018(5) 0.014(5)
C6A 0.035(5) 0.047(6) 0.053(7) 0.024(6) 0.020(5) 0.017(5)
O1A' 0.046(8) 0.041(8) 0.069(8) 0.015(7) 0.027(7) 0.020(7)
O2A' 0.033(6) 0.038(6) 0.055(6) 0.017(5) 0.028(6) 0.014(5)
C1A' 0.037(6) 0.040(6) 0.057(6) 0.017(5) 0.026(5) 0.017(5)
C2A' 0.033(5) 0.041(5) 0.053(5) 0.020(5) 0.024(5) 0.017(5)
C3A' 0.034(6) 0.040(6) 0.048(6) 0.019(5) 0.023(5) 0.019(5)
C4A' 0.035(6) 0.038(5) 0.042(5) 0.015(5) 0.023(5) 0.019(5)
C5A' 0.034(5) 0.046(5) 0.053(6) 0.020(5) 0.023(5) 0.017(5)
C6A' 0.032(6) 0.046(6) 0.050(7) 0.025(6) 0.025(6) 0.017(5)
N1A 0.031(4) 0.041(4) 0.044(4) 0.024(4) 0.027(3) 0.015(3)
O1B 0.021(3) 0.047(4) 0.033(4) -0.007(3) 0.014(3) 0.004(3)
O2B 0.027(4) 0.050(5) 0.045(4) -0.021(4) 0.016(3) 0.005(3)
C1B 0.023(4) 0.042(5) 0.041(4) -0.017(4) 0.019(4) 0.001(4)
C2B 0.029(4) 0.050(5) 0.056(5) -0.025(5) 0.024(4) -0.009(4)
C3B 0.035(5) 0.058(6) 0.053(6) -0.028(5) 0.029(4) -0.012(5)
C4B 0.032(5) 0.064(6) 0.070(6) -0.033(5) 0.033(5) -0.013(5)
C5B 0.034(5) 0.071(6) 0.072(6) -0.044(6) 0.028(5) -0.015(5)
C6B 0.033(5) 0.078(7) 0.085(7) -0.046(6) 0.031(5) -0.019(5)
N1B 0.032(4) 0.073(6) 0.076(6) -0.043(5) 0.034(4) -0.016(4)
O1C 0.029(4) 0.033(4) 0.048(4) -0.009(3) 0.023(3) 0.000(3)
O2C 0.041(4) 0.037(4) 0.031(4) -0.006(3) 0.015(3) 0.012(3)
C1C 0.046(4) 0.036(4) 0.047(5) 0.000(4) 0.029(4) 0.007(4)
C2C 0.050(5) 0.040(5) 0.060(5) 0.003(5) 0.034(5) 0.010(5)
C3C 0.052(6) 0.040(6) 0.064(6) 0.005(5) 0.036(5) 0.010(5)
C4C 0.056(6) 0.043(6) 0.067(6) 0.004(5) 0.035(5) 0.014(5)
C5C 0.055(6) 0.043(6) 0.065(6) 0.004(5) 0.035(5) 0.011(5)
C6C 0.054(6) 0.045(6) 0.068(6) 0.006(6) 0.040(6) 0.013(5)
N1C 0.055(6) 0.045(6) 0.066(6) 0.004(5) 0.038(5) 0.012(5)
C2C' 0.054(6) 0.041(6) 0.062(6) 0.003(5) 0.035(5) 0.011(5)
C3C' 0.055(6) 0.043(6) 0.065(6) 0.003(6) 0.035(6) 0.011(6)
C4C' 0.059(7) 0.043(7) 0.068(7) 0.005(6) 0.034(6) 0.011(6)
C5C' 0.055(6) 0.044(6) 0.065(6) 0.004(6) 0.035(6) 0.012(6)
C6C' 0.060(6) 0.046(6) 0.068(7) 0.004(6) 0.035(6) 0.013(6)
N1C' 0.062(7) 0.048(7) 0.069(7) 0.005(6) 0.033(6) 0.013(6)
O1D 0.019(3) 0.029(4) 0.039(4) -0.007(3) 0.013(3) -0.008(3)
O2D 0.023(6) 0.062(6) 0.029(5) -0.015(5) 0.014(5) -0.030(5)
O2D' 0.022(7) 0.050(6) 0.032(6) -0.009(6) 0.013(5) -0.015(6)
C1D 0.022(4) 0.040(4) 0.025(4) -0.007(4) 0.012(3) -0.015(3)
C2D 0.028(4) 0.028(4) 0.028(4) -0.009(4) 0.018(3) -0.014(3)
C3D 0.030(4) 0.028(5) 0.028(4) -0.007(4) 0.017(4) -0.008(4)
C4D 0.044(5) 0.038(5) 0.045(5) -0.012(4) 0.031(4) -0.016(4)
C5D 0.046(5) 0.042(5) 0.056(6) -0.022(5) 0.039(5) -0.022(4)
C6D 0.066(6) 0.046(6) 0.074(6) -0.036(5) 0.051(5) -0.036(5)
N1D 0.064(5) 0.048(5) 0.070(6) -0.030(5) 0.052(5) -0.031(4)
O1W 0.070(7) 0.045(6) 0.051(6) -0.002(5) 0.009(5) 0.003(5)
O2W 0.030(7) 0.045(9) 0.037(8) -0.017(6) -0.007(6) -0.002(6)
O3W 0.065(8) 0.044(8) 0.034(7) -0.001(6) 0.024(6) -0.002(7)
O4W 0.061(9) 0.063(9) 0.057(9) 0.009(8) 0.018(7) 0.013(7)
O5W 0.083(11) 0.076(11) 0.089(11) 0.000(9) 0.026(9) 0.007(8)
O6W 0.025(8) 0.024(8) 0.028(8) 0.002(7) 0.008(7) 0.001(6)
O6W' 0.035(11) 0.035(11) 0.033(11) 0.004(9) 0.012(9) -0.007(8)
O7W 0.063(10) 0.061(10) 0.051(9) 0.004(8) 0.036(8) 0.009(8)
O8W 0.042(11) 0.046(11) 0.035(11) 0.006(8) 0.012(8) -0.015(9)
O9W 0.038(11) 0.051(12) 0.050(12) 0.000(9) 0.011(9) -0.013(9)
O9W' 0.082(15) 0.082(15) 0.080(15) -0.003(5) 0.027(7) 0.001(5)
O10W 0.066(14) 0.071(14) 0.058(14) -0.004(9) 0.026(10) 0.021(9)
O11W 0.069(13) 0.068(13) 0.068(13) 0.004(5) 0.029(6) 0.003(5)

loop_
_atom_type_symbol
_atom_type_description
_atom_type_scat_dispersion_real
_atom_type_scat_dispersion_imag
_atom_type_scat_source
C C 0.0050 0.0020 'International Tables Vol C Tables 4.2.6.8 and 6.1.1.4'
H H 0.0000 0.0000 'International Tables Vol C Tables 4.2.6.8 and 6.1.1.4'
N N 0.0090 0.0040 'International Tables Vol C Tables 4.2.6.8 and 6.1.1.4'
O O 0.0150 0.0080 'International Tables Vol C Tables 4.2.6.8 and 6.1.1.4'
S S 0.1500 0.1580 'International Tables Vol C Tables 4.2.6.8 and 6.1.1.4'
Gd Gd 0.1070 5.2590 'International Tables Vol C Tables 4.2.6.8 and 6.1.1.4'
Re Re -1.6850 8.6400 'International Tables Vol C Tables 4.2.6.8 and 6.1.1.4'

loop_
_geom_angle_atom_site_label_1
_geom_angle_atom_site_label_2
_geom_angle_atom_site_label_3
_geom_angle
_geom_angle_site_symmetry_1
_geom_angle_site_symmetry_3
Re2 Re1 Re4 89.787(15) . .
Re2 Re1 Re5 59.737(13) . .
Re2 Re1 Re6 59.973(13) . .
Re4 Re1 Re5 60.011(13) . .
Re4 Re1 Re6 59.974(13) . .
Re6 Re1 Re5 89.949(15) . .
S1 Re1 Re2 57.40(5) . .
S1 Re1 Re4 117.02(5) . .
S1 Re1 Re5 57.04(5) . .
S1 Re1 Re6 117.33(6) . .
S1 Re1 S4 89.31(8) . .
S1 Re1 S8 173.15(8) . .
S4 Re1 Re2 116.95(6) . .
S4 Re1 Re4 57.46(5) . .
S4 Re1 Re5 57.24(6) . .
S4 Re1 Re6 117.39(5) . .
S4 Re1 S8 90.12(8) . .
S5 Re1 Re2 57.21(6) . .
S5 Re1 Re4 117.13(5) . .
S5 Re1 Re5 116.91(6) . .
S5 Re1 Re6 57.21(5) . .
S5 Re1 S1 89.90(8) . .
S5 Re1 S4 173.10(8) . .
S5 Re1 S8 89.85(8) . .
S8 Re1 Re2 117.10(6) . .
S8 Re1 Re4 57.29(5) . .
S8 Re1 Re5 117.26(5) . .
S8 Re1 Re6 57.18(6) . .
C1 Re1 Re2 133.6(2) . .
C1 Re1 Re4 136.5(2) . .
C1 Re1 Re5 137.6(2) . .
C1 Re1 Re6 132.4(2) . .
C1 Re1 S1 94.2(2) . .
C1 Re1 S4 96.2(2) . .
C1 Re1 S5 90.7(2) . .
C1 Re1 S8 92.7(2) . .
Re1 Re2 Re3 90.509(15) . .
Re1 Re2 Re5 60.547(13) . .
Re1 Re2 Re6 60.303(13) . .
Re5 Re2 Re3 60.335(13) . .
Re5 Re2 Re6 90.606(15) . .
Re6 Re2 Re3 60.102(13) . .
S1 Re2 Re1 57.44(5) . .
S1 Re2 Re3 117.65(5) . .
S1 Re2 Re5 57.35(5) . .
S1 Re2 Re6 117.70(6) . .
S2 Re2 Re1 117.98(6) . .
S2 Re2 Re3 57.28(5) . .
S2 Re2 Re5 57.48(6) . .
S2 Re2 Re6 117.36(5) . .
S2 Re2 S1 90.18(8) . .
S5 Re2 Re1 57.44(6) . .
S5 Re2 Re3 117.48(5) . .
S5 Re2 Re5 117.95(6) . .
S5 Re2 Re6 57.40(5) . .
S5 Re2 S1 90.07(8) . .
S5 Re2 S2 173.94(8) . .
S5 Re2 S6 89.62(8) . .
S6 Re2 Re1 117.63(6) . .
S6 Re2 Re3 57.40(5) . .
S6 Re2 Re5 117.71(5) . .
S6 Re2 Re6 57.36(5) . .
S6 Re2 S1 173.93(8) . .
S6 Re2 S2 89.49(8) . .
C2 Re2 Re1 133.4(2) . .
C2 Re2 Re3 136.1(2) . .
C2 Re2 Re5 135.1(2) . .
C2 Re2 Re6 134.2(2) . .
C2 Re2 S1 92.5(2) . .
C2 Re2 S2 94.3(3) . .
C2 Re2 S5 91.7(3) . .
C2 Re2 S6 93.5(2) . .
Re2 Re3 Re4 89.418(15) . .
Re2 Re3 Re5 59.685(13) . .
Re2 Re3 Re6 59.916(13) . .
Re4 Re3 Re5 59.955(13) . .
Re6 Re3 Re4 59.914(13) . .
Re6 Re3 Re5 90.121(15) . .
S2 Re3 Re2 57.19(5) . .
S2 Re3 Re4 117.12(6) . .
S2 Re3 Re5 57.22(6) . .
S2 Re3 Re6 117.09(5) . .
S2 Re3 S3 89.91(8) . .
S2 Re3 S6 89.25(8) . .
S2 Re3 S7 172.91(8) . .
S3 Re3 Re2 116.65(5) . .
S3 Re3 Re4 57.17(6) . .
S3 Re3 Re5 57.02(5) . .
S3 Re3 Re6 117.05(6) . .
S6 Re3 Re2 57.11(5) . .
S6 Re3 Re4 117.04(6) . .
S6 Re3 Re5 116.77(5) . .
S6 Re3 Re6 57.20(6) . .
S6 Re3 S3 172.65(8) . .
S7 Re3 Re2 116.97(5) . .
S7 Re3 Re4 57.10(6) . .
S7 Re3 Re5 117.02(6) . .
S7 Re3 Re6 57.12(5) . .
S7 Re3 S3 89.66(8) . .
S7 Re3 S6 90.27(8) . .
C3 Re3 Re2 135.2(3) . .
C3 Re3 Re4 135.4(3) . .
C3 Re3 Re5 135.9(2) . .
C3 Re3 Re6 133.9(2) . .
C3 Re3 S2 94.1(2) . .
C3 Re3 S3 94.5(3) . .
C3 Re3 S6 92.9(3) . .
C3 Re3 S7 93.0(2) . .
Re1 Re4 Re3 90.285(15) . .
Re1 Re4 Re5 60.314(13) . .
Re1 Re4 Re6 60.209(13) . .
Re3 Re4 Re5 60.101(13) . .
Re6 Re4 Re3 60.004(13) . .
Re6 Re4 Re5 90.258(15) . .
S3 Re4 Re1 117.40(5) . .
S3 Re4 Re3 57.34(6) . .
S3 Re4 Re5 57.12(5) . .
S3 Re4 Re6 117.31(6) . .
S3 Re4 S4 89.70(8) . .
S3 Re4 S8 173.55(8) . .
S4 Re4 Re1 57.32(5) . .
S4 Re4 Re3 117.38(6) . .
S4 Re4 Re5 57.31(6) . .
S4 Re4 Re6 117.48(5) . .
S7 Re4 Re1 117.38(5) . .
S7 Re4 Re3 57.24(5) . .
S7 Re4 Re5 117.31(6) . .
S7 Re4 Re6 57.20(5) . .
S7 Re4 S3 89.87(8) . .
S7 Re4 S4 173.44(8) . .
S7 Re4 S8 89.56(8) . .
S8 Re4 Re1 57.47(5) . .
S8 Re4 Re3 117.29(6) . .
S8 Re4 Re5 117.74(5) . .
S8 Re4 Re6 57.32(5) . .
S8 Re4 S4 90.14(8) . .
C4 Re4 Re1 135.6(2) . .
C4 Re4 Re3 134.1(2) . .
C4 Re4 Re5 135.4(2) . .
C4 Re4 Re6 134.3(2) . .
C4 Re4 S3 93.1(2) . .
C4 Re4 S4 94.2(3) . .
C4 Re4 S7 92.3(3) . .
C4 Re4 S8 93.3(2) . .
Re2 Re5 Re1 59.716(13) . .
Re2 Re5 Re3 59.979(13) . .
Re2 Re5 Re4 89.581(15) . .
Re3 Re5 Re1 89.826(15) . .
Re4 Re5 Re1 59.676(13) . .
Re4 Re5 Re3 59.945(13) . .
S1 Re5 Re1 57.15(5) . .
S1 Re5 Re2 57.42(5) . .
S1 Re5 Re3 117.36(5) . .
S1 Re5 Re4 116.80(5) . .
S1 Re5 S2 90.09(8) . .
S1 Re5 S4 89.27(8) . .
S2 Re5 Re1 116.93(6) . .
S2 Re5 Re2 57.26(5) . .
S2 Re5 Re3 57.08(5) . .
S2 Re5 Re4 116.97(5) . .
S2 Re5 S4 172.83(8) . .
S3 Re5 Re1 116.90(6) . .
S3 Re5 Re2 117.24(6) . .
S3 Re5 Re3 57.32(6) . .
S3 Re5 Re4 57.26(6) . .
S3 Re5 S1 173.09(8) . .
S3 Re5 S2 90.02(8) . .
S3 Re5 S4 89.77(8) . .
S4 Re5 Re1 57.07(5) . .
S4 Re5 Re2 116.76(5) . .
S4 Re5 Re3 117.19(5) . .
S4 Re5 Re4 57.28(5) . .
C5 Re5 Re1 136.5(3) . .
C5 Re5 Re2 132.3(3) . .
C5 Re5 Re3 133.5(3) . .
C5 Re5 Re4 138.1(3) . .
C5 Re5 S1 92.4(2) . .
C5 Re5 S2 90.6(3) . .
C5 Re5 S3 94.5(2) . .
C5 Re5 S4 96.6(3) . .
Re2 Re6 Re1 59.723(13) . .
Re2 Re6 Re3 59.982(13) . .
Re2 Re6 Re4 89.552(15) . .
Re3 Re6 Re1 90.104(15) . .
Re4 Re6 Re1 59.817(13) . .
Re4 Re6 Re3 60.082(13) . .
S5 Re6 Re1 57.13(5) . .
S5 Re6 Re2 57.09(5) . .
S5 Re6 Re3 117.05(6) . .
S5 Re6 Re4 116.90(6) . .
S5 Re6 S8 89.89(8) . .
S6 Re6 Re1 116.86(5) . .
S6 Re6 Re2 57.16(5) . .
S6 Re6 Re3 57.30(5) . .
S6 Re6 Re4 117.31(6) . .
S6 Re6 S5 89.30(8) . .
S6 Re6 S8 173.11(8) . .
S7 Re6 Re1 116.99(6) . .
S7 Re6 Re2 117.19(6) . .
S7 Re6 Re3 57.27(5) . .
S7 Re6 Re4 57.20(6) . .
S7 Re6 S5 172.91(8) . .
S7 Re6 S6 90.43(8) . .
S7 Re6 S8 89.53(8) . .
S8 Re6 Re1 57.31(5) . .
S8 Re6 Re2 116.99(5) . .
S8 Re6 Re3 117.33(5) . .
S8 Re6 Re4 57.27(5) . .
C6 Re6 Re1 136.4(3) . .
C6 Re6 Re2 135.1(3) . .
C6 Re6 Re3 133.5(3) . .
C6 Re6 Re4 135.4(3) . .
C6 Re6 S5 94.4(3) . .
C6 Re6 S6 92.4(3) . .
C6 Re6 S7 92.7(3) . .
C6 Re6 S8 94.5(3) . .
Re2 S1 Re1 65.16(6) . .
Re5 S1 Re1 65.81(5) . .
Re5 S1 Re2 65.22(5) . .
Re2 S2 Re3 65.53(6) . .
Re2 S2 Re5 65.25(6) . .
Re3 S2 Re5 65.70(6) . .
Re4 S3 Re3 65.49(6) . .
Re5 S3 Re3 65.66(6) . .
Re5 S3 Re4 65.62(6) . .
Re1 S4 Re4 65.22(6) . .
Re1 S4 Re5 65.68(6) . .
Re4 S4 Re5 65.40(6) . .
Re1 S5 Re6 65.66(5) . .
Re2 S5 Re1 65.35(6) . .
Re2 S5 Re6 65.51(6) . .
Re2 S6 Re3 65.50(6) . .
Re2 S6 Re6 65.49(6) . .
Re6 S6 Re3 65.50(6) . .
Re4 S7 Re3 65.66(6) . .
Re6 S7 Re3 65.60(5) . .
Re6 S7 Re4 65.60(6) . .
Re4 S8 Re1 65.24(6) . .
Re4 S8 Re6 65.41(6) . .
Re6 S8 Re1 65.51(6) . .
N1 C1 Re1 173.5(8) . .
C1 N1 Gd1 155.9(7) . .
N2 C2 Re2 176.7(8) . .
C2 N2 Gd2 173.5(8) . 1_565
N3 C3 Re3 178.2(8) . .
C3 N3 Gd4 163.1(8) . 4_585
N4 C4 Re4 175.9(8) . .
C4 N4 Gd2 156.6(8) . 4_575
N5 C5 Re5 176.5(9) . .
C5 N5 Gd3 169.9(8) . 3_676
N6 C6 Re6 176.6(9) . .
C6 N6 Gd1 167.7(8) . 2_556
N1 Gd1 N6 137.6(3) . 2_546
N1 Gd1 Gd2 124.35(18) . .
N1 Gd1 Gd3 69.13(17) . .
N1 Gd1 O1M 70.5(4) . .
N1 Gd1 O1A 129.1(4) . 2_546
N1 Gd1 N1A 69.6(3) . .
N6 Gd1 Gd2 96.2(2) 2_546 .
N6 Gd1 Gd3 152.72(19) 2_546 .
N6 Gd1 O1M 101.0(4) 2_546 .
N6 Gd1 N1A 68.8(3) 2_546 .
Gd2 Gd1 Gd3 60.517(12) . .
O1 Gd1 N1 85.1(2) . .
O1 Gd1 N6 132.4(3) . 2_546
O1 Gd1 Gd2 39.52(15) . .
O1 Gd1 Gd3 34.06(15) . .
O1 Gd1 O2 73.9(2) . .
O1 Gd1 O3 67.1(2) . .
O1 Gd1 O1M 70.1(4) . .
O1 Gd1 O1A 67.7(3) . 2_546
O1 Gd1 N1A 136.5(2) . .
O2 Gd1 N1 142.6(2) . .
O2 Gd1 N6 76.4(2) . 2_546
O2 Gd1 Gd2 39.72(14) . .
O2 Gd1 Gd3 76.40(14) . .
O2 Gd1 O3 69.3(2) . .
O2 Gd1 O1M 126.9(4) . .
O2 Gd1 O1A 70.7(4) . 2_546
O2 Gd1 N1A 144.6(2) . .
O3 Gd1 N1 74.1(2) . .
O3 Gd1 N6 132.4(3) . 2_546
O3 Gd1 Gd2 77.81(15) . .
O3 Gd1 Gd3 35.01(15) . .
O3 Gd1 O1M 125.8(4) . .
O3 Gd1 O1A 125.8(4) . 2_546
O3 Gd1 N1A 132.4(2) . .
O1M Gd1 Gd2 89.7(3) . .
O1M Gd1 Gd3 93.3(3) . .
O1M Gd1 N1A 68.2(4) . .
O1A Gd1 N6 67.8(4) 2_546 2_546
O1A Gd1 Gd2 48.1(3) 2_546 .
O1A Gd1 Gd3 100.7(3) 2_546 .
O1A Gd1 O1M 60.2(5) 2_546 .
O1A Gd1 N1A 101.2(4) 2_546 .
O1A' Gd1 N1 111.2(6) 2_546 .
O1A' Gd1 Gd2 69.7(6) 2_546 .
O1A' Gd1 Gd3 111.0(6) 2_546 .
O1A' Gd1 O1 77.3(6) 2_546 .
O1A' Gd1 O2 94.2(6) 2_546 .
O1A' Gd1 O3 143.6(6) 2_546 .
O1A' Gd1 N1A 79.7(6) 2_546 .
O1A' Gd1 O1B 139.4(7) 2_546 .
N1A Gd1 Gd2 149.19(18) . .
N1A Gd1 Gd3 138.44(19) . .
O1B Gd1 N1 90.6(3) . .
O1B Gd1 N6 72.1(3) . 2_546
O1B Gd1 Gd2 125.88(18) . .
O1B Gd1 Gd3 108.65(18) . .
O1B Gd1 O1 140.6(2) . .
O1B Gd1 O2 86.9(2) . .
O1B Gd1 O3 74.0(2) . .
O1B Gd1 O1M 143.9(4) . .
O1B Gd1 O1A 137.5(4) . 2_546
O1B Gd1 N1A 76.5(3) . .
N2 Gd2 N4 141.6(3) 1_545 4_676
N2 Gd2 Gd1 92.53(18) 1_545 .
N2 Gd2 O2M 72.3(3) 1_545 .
N2 Gd2 O1A 66.4(4) 1_545 2_546
N2 Gd2 O2A 81.6(4) 1_545 2_546
N2 Gd2 C1A 69.4(4) 1_545 2_546
N4 Gd2 Gd1 122.9(2) 4_676 .
N4 Gd2 O2M 70.2(3) 4_676 .
N4 Gd2 O1A 128.3(3) 4_676 2_546
N4 Gd2 O2A 86.4(4) 4_676 2_546
N4 Gd2 C1A 109.4(4) 4_676 2_546
O1 Gd2 N2 71.0(2) . 1_545
O1 Gd2 N4 146.0(2) . 4_676
O1 Gd2 Gd1 39.18(15) . .
O1 Gd2 O2 73.4(2) . .
O1 Gd2 O2M 143.3(3) . .
O1 Gd2 O1A 64.3(3) . 2_546
O1 Gd2 O2A 113.7(3) . 2_546
O1 Gd2 C1A 89.1(3) . 2_546
O2 Gd2 N2 130.2(2) . 1_545
O2 Gd2 N4 83.3(2) . 4_676
O2 Gd2 Gd1 39.57(14) . .
O2 Gd2 O2M 133.0(3) . .
O2 Gd2 O1A 67.3(3) . 2_546
O2 Gd2 O2A 82.0(4) . 2_546
O2 Gd2 C1A 76.4(4) . 2_546
O4 Gd2 N2 126.5(2) . 1_545
O4 Gd2 N4 78.6(2) . 4_676
O4 Gd2 Gd1 79.49(15) . .
O4 Gd2 O1 70.2(2) . .
O4 Gd2 O2 68.8(2) . .
O4 Gd2 O2M 136.9(3) . .
O4 Gd2 O1A 123.4(3) . 2_546
O4 Gd2 O2A 148.4(4) . 2_546
O4 Gd2 C1A 143.3(4) . 2_546
O2M Gd2 Gd1 142.8(3) . .
O2M Gd2 O1A 99.4(4) . 2_546
O2M Gd2 O2A 58.9(4) . 2_546
O2M Gd2 C1A 76.9(4) . 2_546
O1A Gd2 Gd1 43.9(3) 2_546 .
O1A Gd2 C1A 24.99(18) 2_546 2_546
O2A Gd2 Gd1 85.8(3) 2_546 .
O2A Gd2 O1A 49.4(3) 2_546 2_546
O2A Gd2 C1A 24.8(2) 2_546 2_546
C1A Gd2 Gd1 65.9(3) 2_546 .
O2A' Gd2 Gd1 65.5(5) 2_546 .
O2A' Gd2 O1 91.2(6) 2_546 .
O2A' Gd2 O2 73.0(6) 2_546 .
O2A' Gd2 O4 140.9(6) 2_546 .
O2A' Gd2 O2M 77.6(6) 2_546 .
O1C Gd2 N2 73.8(3) . 1_545
O1C Gd2 N4 88.5(3) . 4_676
O1C Gd2 Gd1 134.1(2) . .
O1C Gd2 O1 95.8(3) . .
O1C Gd2 O2 143.9(2) . .
O1C Gd2 O4 75.0(2) . .
O1C Gd2 O2M 75.2(4) . .
O1C Gd2 O1A 139.4(4) . 2_546
O1C Gd2 O2A 132.7(4) . 2_546
O1C Gd2 C1A 138.9(4) . 2_546
O1C Gd2 O2A' 142.7(6) . 2_546
N5 Gd3 Gd1 158.6(2) 3_676 .
N5 Gd3 Gd2 139.1(2) 3_676 .
N5 Gd3 Gd4 134.6(2) 3_676 .
Gd2 Gd3 Gd1 56.901(11) . .
Gd4 Gd3 Gd1 61.534(12) . .
Gd4 Gd3 Gd2 61.395(12) . .
O1 Gd3 N5 144.2(3) . 3_676
O1 Gd3 Gd1 34.46(15) . .
O1 Gd3 Gd2 36.51(15) . .
O1 Gd3 Gd4 79.24(15) . .
O1 Gd3 O3 68.6(2) . .
O1 Gd3 O4 69.9(2) . .
O1 Gd3 O3M 75.0(3) . .
O1 Gd3 O4M 120.4(2) . .
O1 Gd3 O2C 82.1(3) . .
O3 Gd3 N5 143.4(3) . 3_676
O3 Gd3 Gd1 36.14(16) . .
O3 Gd3 Gd2 75.46(16) . .
O3 Gd3 Gd4 38.48(16) . .
O3 Gd3 O4 69.9(2) . .
O3 Gd3 O3M 112.5(3) . .
O3 Gd3 O4M 74.2(2) . .
O3 Gd3 O2C 140.3(3) . .
O4 Gd3 N5 127.1(2) . 3_676
O4 Gd3 Gd1 74.29(14) . .
O4 Gd3 Gd2 36.37(15) . .
O4 Gd3 Gd4 36.69(15) . .
O4 Gd3 O3M 140.9(3) . .
O4 Gd3 O4M 134.7(3) . .
O3M Gd3 N5 75.7(3) . 3_676
O3M Gd3 Gd1 86.5(2) . .
O3M Gd3 Gd2 104.8(2) . .
O3M Gd3 Gd4 147.9(2) . .
O3M Gd3 O4M 78.6(3) . .
O4M Gd3 N5 72.7(3) . 3_676
O4M Gd3 Gd1 92.33(19) . .
O4M Gd3 Gd2 148.21(18) . .
O4M Gd3 Gd4 98.8(2) . .
O2C Gd3 N5 74.4(3) . 3_676
O2C Gd3 Gd1 115.8(2) . .
O2C Gd3 Gd2 65.1(2) . .
O2C Gd3 Gd4 111.81(19) . .
O2C Gd3 O4 75.3(2) . .
O2C Gd3 O3M 83.4(3) . .
O2C Gd3 O4M 145.5(3) . .
O1D Gd3 N5 71.7(3) . 3_676
O1D Gd3 Gd1 121.26(18) . .
O1D Gd3 Gd2 109.11(19) . .
O1D Gd3 Gd4 62.92(18) . .
O1D Gd3 O1 140.5(2) . .
O1D Gd3 O3 86.7(2) . .
O1D Gd3 O4 72.9(2) . .
O1D Gd3 O3M 144.4(3) . .
O1D Gd3 O4M 78.5(3) . .
O1D Gd3 O2C 101.0(3) . .
N3 Gd4 Gd2 156.46(18) 4_686 .
N3 Gd4 Gd3 139.50(18) 4_686 .
Gd3 Gd4 Gd2 59.985(11) . .
O2 Gd4 N3 139.6(2) . 4_686
O2 Gd4 Gd2 36.16(14) . .
O2 Gd4 Gd3 78.71(14) . .
O2 Gd4 O5M 116.3(3) . .
O2 Gd4 O2D' 138.1(7) . .
O3 Gd4 N3 129.3(2) . 4_686
O3 Gd4 Gd2 73.87(16) . .
O3 Gd4 Gd3 37.46(15) . .
O3 Gd4 O2 68.8(2) . .
O3 Gd4 O5M 139.9(3) . .
O3 Gd4 O2D' 69.4(8) . .
O4 Gd4 N3 146.4(2) . 4_686
O4 Gd4 Gd2 34.55(15) . .
O4 Gd4 Gd3 38.31(15) . .
O4 Gd4 O2 68.7(2) . .
O4 Gd4 O3 70.4(2) . .
O4 Gd4 O5M 75.0(3) . .
O4 Gd4 O5M' 76.1(6) . .
O4 Gd4 O6M 106.8(2) . .
O4 Gd4 O2B 142.1(2) . .
O4 Gd4 O2D 95.2(3) . .
O4 Gd4 O2D' 95.2(3) . .
O5M Gd4 N3 74.7(3) . 4_686
O5M Gd4 Gd2 89.0(3) . .
O5M Gd4 Gd3 102.6(3) . .
O5M' Gd4 Gd2 99.3(6) . .
O5M' Gd4 Gd3 93.6(7) . .
O5M' Gd4 O2 131.9(7) . .
O5M' Gd4 O3 127.8(7) . .
O5M' Gd4 O6M 85.2(7) . .
O5M' Gd4 O2D' 75.2(10) . .
O6M Gd4 N3 74.4(3) . 4_686
O6M Gd4 Gd2 83.8(2) . .
O6M Gd4 Gd3 143.1(2) . .
O6M Gd4 O2 75.1(3) . .
O6M Gd4 O3 142.1(3) . .
O6M Gd4 O5M 67.6(4) . .
O6M Gd4 O2D 137.8(4) . .
O6M Gd4 O2D' 146.1(7) . .
O2B Gd4 N3 70.5(3) . 4_686
O2B Gd4 Gd2 118.5(2) . .
O2B Gd4 Gd3 113.5(2) . .
O2B Gd4 O2 82.9(3) . .
O2B Gd4 O3 76.3(3) . .
O2B Gd4 O5M 142.1(3) . .
O2B Gd4 O5M' 140.8(7) . .
O2B Gd4 O6M 88.6(3) . .
O2B Gd4 O2D 95.7(4) . .
O2B Gd4 O2D' 89.5(5) . .
O2D Gd4 N3 67.7(3) . 4_686
O2D Gd4 Gd2 128.5(2) . .
O2D Gd4 Gd3 71.8(2) . .
O2D Gd4 O2 147.1(3) . .
O2D Gd4 O3 79.0(3) . .
O2D Gd4 O5M 84.6(4) . .
O2D' Gd4 Gd2 126.1(4) . .
O2D' Gd4 Gd3 66.8(5) . .
Gd1 O1 Gd2 101.3(2) . .
Gd1 O1 H1 111.9 . .
Gd2 O1 H1 111.9 . .
Gd3 O1 Gd1 111.5(3) . .
Gd3 O1 Gd2 107.7(2) . .
Gd3 O1 H1 111.9 . .
Gd1 O2 Gd2 100.7(2) . .
Gd1 O2 Gd4 109.3(2) . .
Gd1 O2 H2 113.0 . .
Gd2 O2 Gd4 107.1(2) . .
Gd2 O2 H2 113.0 . .
Gd4 O2 H2 113.0 . .
Gd1 O3 H3 111.8 . .
Gd3 O3 Gd1 108.9(3) . .
Gd3 O3 Gd4 104.1(2) . .
Gd3 O3 H3 111.8 . .
Gd4 O3 Gd1 108.1(2) . .
Gd4 O3 H3 111.8 . .
Gd2 O4 Gd3 106.2(2) . .
Gd2 O4 H4 111.3 . .
Gd3 O4 H4 111.3 . .
Gd4 O4 Gd2 111.4(2) . .
Gd4 O4 Gd3 105.0(2) . .
Gd4 O4 H4 111.3 . .
Gd1 O1A Gd2 87.9(4) 2_556 2_556
C1A O1A Gd1 146.4(13) . 2_556
C1A O1A Gd2 87.0(9) . 2_556
C1A O2A Gd2 96.5(10) . 2_556
O1A C1A Gd2 68.0(9) . 2_556
O1A C1A C2A 120.2(13) . .
O2A C1A Gd2 58.7(10) . 2_556
O2A C1A O1A 124.9(15) . .
O2A C1A C2A 114.8(13) . .
C2A C1A Gd2 162.3(13) . 2_556
C3A C2A C1A 114.3(14) . .
C3A C2A C5A 119.4(17) . .
C5A C2A C1A 126.2(14) . .
C2A C3A H3A 119.7 . .
C2A C3A C4A 120.5(19) . .
C4A C3A H3A 119.7 . .
C3A C4A H4A 118.6 . .
N1A C4A C3A 122.9(19) . .
N1A C4A H4A 118.6 . .
C2A C5A H5A 121.1 . .
C2A C5A C6A 117.7(19) . .
C6A C5A H5A 121.1 . .
C5A C6A H6A 117.5 . .
N1A C6A C5A 125.0(19) . .
N1A C6A H6A 117.5 . .
O1A' C1A' O2A' 130(2) . .
O1A' C1A' C2A' 118(2) . .
O2A' C1A' C2A' 112.0(19) . .
C3A' C2A' C1A' 115(2) . .
C3A' C2A' C5A' 115(2) . .
C5A' C2A' C1A' 130(2) . .
C2A' C3A' H3A' 121.3 . .
C2A' C3A' C4A' 117(3) . .
C4A' C3A' H3A' 121.3 . .
C3A' C4A' H4A' 117.8 . .
N1A C4A' C3A' 124(3) . .
N1A C4A' H4A' 117.8 . .
C2A' C5A' H5A' 114.7 . .
C2A' C5A' C6A' 131(3) . .
C6A' C5A' H5A' 114.7 . .
C5A' C6A' H6A' 124.1 . .
N1A C6A' C5A' 112(2) . .
N1A C6A' H6A' 124.1 . .
C4A N1A Gd1 120.2(11) . .
C4A N1A C6A 113.8(15) . .
C6A N1A Gd1 126.0(10) . .
C4A' N1A Gd1 109.8(16) . .
C6A' N1A Gd1 127.5(13) . .
C6A' N1A C4A' 121(2) . .
C1B O1B Gd1 134.2(7) . .
C1B O2B Gd4 138.4(7) . .
O1B C1B C2B 116.3(9) . .
O2B C1B O1B 126.7(10) . .
O2B C1B C2B 116.9(10) . .
C3B C2B C1B 121.6(11) . .
C3B C2B C5B 118.3(11) . .
C5B C2B C1B 120.1(10) . .
C2B C3B H3B 120.6 . .
C2B C3B C4B 118.8(12) . .
C4B C3B H3B 120.6 . .
C3B C4B H4B 118.8 . .
N1B C4B C3B 122.4(11) . .
N1B C4B H4B 118.8 . .
C2B C5B H5B 120.2 . .
C6B C5B C2B 119.6(12) . .
C6B C5B H5B 120.2 . .
C5B C6B H6B 119.1 . .
N1B C6B C5B 121.7(13) . .
N1B C6B H6B 119.1 . .
C4B N1B C6B 119.1(11) . .
C1C O1C Gd2 127.2(7) . .
C1C O2C Gd3 140.0(7) . .
O1C C1C C2C 114.7(11) . .
O1C C1C C2C' 112.3(15) . .
O2C C1C O1C 128.1(11) . .
O2C C1C C2C 116.2(11) . .
O2C C1C C2C' 118.9(14) . .
C3C C2C C1C 118.5(12) . .
C3C C2C C5C 119.3(15) . .
C5C C2C C1C 122.2(12) . .
C2C C3C H3C 121.2 . .
C4C C3C C2C 117.6(16) . .
C4C C3C H3C 121.2 . .
C3C C4C H4C 118.3 . .
N1C C4C C3C 123.4(17) . .
N1C C4C H4C 118.3 . .
C2C C5C H5C 120.2 . .
C6C C5C C2C 119.7(16) . .
C6C C5C H5C 120.2 . .
C5C C6C H6C 119.4 . .
N1C C6C C5C 121.2(17) . .
N1C C6C H6C 119.4 . .
C6C N1C C4C 118.9(16) . .
C3C' C2C' C1C 126(2) . .
C3C' C2C' C5C' 117(2) . .
C5C' C2C' C1C 117(2) . .
C2C' C3C' H3C' 119.9 . .
C4C' C3C' C2C' 120(3) . .
C4C' C3C' H3C' 119.9 . .
C3C' C4C' H4C' 118.3 . .
N1C' C4C' C3C' 123(4) . .
N1C' C4C' H4C' 118.3 . .
C2C' C5C' H5C' 120.6 . .
C6C' C5C' C2C' 119(3) . .
C6C' C5C' H5C' 120.6 . .
C5C' C6C' H6C' 117.6 . .
N1C' C6C' C5C' 125(4) . .
N1C' C6C' H6C' 117.6 . .
C4C' N1C' C6C' 116(4) . .
C1D O1D Gd3 133.3(7) . .
C1D O2D Gd4 122.3(8) . .
C1D O2D' Gd4 116.2(12) . .
O1D C1D O2D' 119.2(12) . .
O1D C1D C2D 116.5(9) . .
O2D C1D O1D 125.4(10) . .
O2D C1D C2D 117.7(10) . .
O2D' C1D C2D 122.7(12) . .
C3D C2D C1D 120.7(9) . .
C3D C2D C5D 118.6(9) . .
C5D C2D C1D 120.7(9) . .
C2D C3D H3D 120.4 . .
C4D C3D C2D 119.2(10) . .
C4D C3D H3D 120.4 . .
C3D C4D H4D 118.6 . .
N1D C4D C3D 122.7(11) . .
N1D C4D H4D 118.6 . .
C2D C5D H5D 120.9 . .
C6D C5D C2D 118.1(11) . .
C6D C5D H5D 120.9 . .
C5D C6D H6D 118.1 . .
C5D C6D N1D 123.7(12) . .
N1D C6D H6D 118.1 . .
C4D N1D C6D 117.5(10) . .

loop_
_geom_bond_atom_site_label_1
_geom_bond_atom_site_label_2
_geom_bond_distance
_geom_bond_site_symmetry_2
Re1 Re2 2.5898(5) .
Re1 Re4 2.5947(5) .
Re1 Re5 2.6114(5) .
Re1 Re6 2.6050(5) .
Re1 S1 2.405(2) .
Re1 S4 2.405(2) .
Re1 S5 2.402(2) .
Re1 S8 2.409(2) .
Re1 C1 2.119(10) .
Re2 Re3 2.5981(5) .
Re2 Re5 2.5903(5) .
Re2 Re6 2.5963(5) .
Re2 S1 2.404(2) .
Re2 S2 2.399(2) .
Re2 S5 2.395(2) .
Re2 S6 2.398(2) .
Re2 C2 2.103(9) .
Re3 Re4 2.6033(5) .
Re3 Re5 2.6074(5) .
Re3 Re6 2.6012(5) .
Re3 S2 2.401(2) .
Re3 S3 2.409(2) .
Re3 S6 2.405(2) .
Re3 S7 2.403(2) .
Re3 C3 2.143(10) .
Re4 Re5 2.6035(5) .
Re4 Re6 2.5988(5) .
Re4 S3 2.404(2) .
Re4 S4 2.409(2) .
Re4 S7 2.399(2) .
Re4 S8 2.404(2) .
Re4 C4 2.109(9) .
Re5 S1 2.402(2) .
Re5 S2 2.405(2) .
Re5 S3 2.401(2) .
Re5 S4 2.410(2) .
Re5 C5 2.138(10) .
Re6 S5 2.404(2) .
Re6 S6 2.403(2) .
Re6 S7 2.399(2) .
Re6 S8 2.405(2) .
Re6 C6 2.130(11) .
C1 N1 1.155(12) .
N1 Gd1 2.509(7) .
C2 N2 1.150(12) .
N2 Gd2 2.478(8) 1_565
C3 N3 1.139(12) .
N3 Gd4 2.635(7) 4_585
C4 N4 1.163(12) .
N4 Gd2 2.478(7) 4_575
C5 N5 1.144(13) .
N5 Gd3 2.589(8) 3_676
C6 N6 1.143(13) .
N6 Gd1 2.566(8) 2_556
Gd1 Gd2 3.6853(6) .
Gd1 Gd3 3.9050(6) .
Gd1 O1 2.374(6) .
Gd1 O2 2.389(6) .
Gd1 O3 2.433(6) .
Gd1 O1M 2.623(15) .
Gd1 O1A 2.558(13) 2_546
Gd1 O1A' 2.23(2) 2_546
Gd1 N1A 2.667(9) .
Gd1 O1B 2.349(8) .
Gd2 O1 2.392(6) .
Gd2 O2 2.397(6) .
Gd2 O4 2.365(6) .
Gd2 O2M 2.525(9) .
Gd2 O1A 2.746(14) 2_546
Gd2 O2A 2.545(14) 2_546
Gd2 C1A 2.959(17) 2_546
Gd2 O2A' 2.34(2) 2_546
Gd2 O1C 2.325(7) .
Gd3 Gd4 3.7757(6) .
Gd3 O1 2.350(6) .
Gd3 O3 2.367(6) .
Gd3 O4 2.423(6) .
Gd3 O3M 2.428(8) .
Gd3 O4M 2.455(8) .
Gd3 O2C 2.381(8) .
Gd3 O1D 2.323(7) .
Gd4 O2 2.430(6) .
Gd4 O3 2.422(7) .
Gd4 O4 2.336(6) .
Gd4 O5M 2.468(12) .
Gd4 O5M' 2.39(2) .
Gd4 O6M 2.400(8) .
Gd4 O2B 2.339(7) .
Gd4 O2D 2.404(10) .
Gd4 O2D' 2.432(17) .
O1 H1 1.0000 .
O2 H2 1.0000 .
O3 H3 1.0000 .
O4 H4 1.0000 .
O1A C1A 1.252(10) .
O2A C1A 1.249(10) .
C1A C2A 1.57(2) .
C2A C3A 1.338(16) .
C2A C5A 1.340(16) .
C3A H3A 0.9500 .
C3A C4A 1.401(14) .
C4A H4A 0.9500 .
C4A N1A 1.344(12) .
C5A H5A 0.9500 .
C5A C6A 1.409(14) .
C6A H6A 0.9500 .
C6A N1A 1.352(12) .
O1A' C1A' 1.248(11) .
O2A' C1A' 1.249(11) .
C1A' C2A' 1.56(2) .
C2A' C3A' 1.338(17) .
C2A' C5A' 1.339(17) .
C3A' H3A' 0.9500 .
C3A' C4A' 1.405(15) .
C4A' H4A' 0.9500 .
C4A' N1A 1.348(13) .
C5A' H5A' 0.9500 .
C5A' C6A' 1.405(15) .
C6A' H6A' 0.9500 .
C6A' N1A 1.347(13) .
O1B C1B 1.250(13) .
O2B C1B 1.236(13) .
C1B C2B 1.489(15) .
C2B C3B 1.386(16) .
C2B C5B 1.396(17) .
C3B H3B 0.9500 .
C3B C4B 1.390(17) .
C4B H4B 0.9500 .
C4B N1B 1.332(16) .
C5B H5B 0.9500 .
C5B C6B 1.373(18) .
C6B H6B 0.9500 .
C6B N1B 1.351(16) .
O1C C1C 1.262(14) .
O2C C1C 1.244(15) .
C1C C2C 1.524(17) .
C1C C2C' 1.523(19) .
C2C C3C 1.392(14) .
C2C C5C 1.393(14) .
C3C H3C 0.9500 .
C3C C4C 1.389(16) .
C4C H4C 0.9500 .
C4C N1C 1.347(16) .
C5C H5C 0.9500 .
C5C C6C 1.392(16) .
C6C H6C 0.9500 .
C6C N1C 1.346(15) .
C2C' C3C' 1.392(16) .
C2C' C5C' 1.392(15) .
C3C' H3C' 0.9500 .
C3C' C4C' 1.389(17) .
C4C' H4C' 0.9500 .
C4C' N1C' 1.347(17) .
C5C' H5C' 0.9500 .
C5C' C6C' 1.390(17) .
C6C' H6C' 0.9500 .
C6C' N1C' 1.347(17) .
O1D C1D 1.270(13) .
O2D C1D 1.232(13) .
O2D' C1D 1.314(19) .
C1D C2D 1.487(13) .
C2D C3D 1.397(14) .
C2D C5D 1.399(15) .
C3D H3D 0.9500 .
C3D C4D 1.364(15) .
C4D H4D 0.9500 .
C4D N1D 1.328(15) .
C5D H5D 0.9500 .
C5D C6D 1.344(16) .
C6D H6D 0.9500 .
C6D N1D 1.371(16) .
